data_7132577
loop_
_publ_author_name
'Hokimoto, Yuya'
'Nakamura, Takashi'

_publ_section_title
;
 Synthesis of a macrocyclic oligomer of pyridylbenzoxazole utilizing
 dynamic covalent bonds and its unsymmetric conversion.
;
_journal_issue 10
_journal_name_full 'Chemical communications (Cambridge, England)'
_journal_page_first 1281
_journal_page_last 1284
_journal_paper_doi 10.1039/d3cc06216c
_journal_volume 60
_journal_year 2024
_chemical_absolute_configuration unk
_chemical_formula_moiety '(C48 H42 N6 O3), 2(H2 O)'
_chemical_formula_sum 'C48 H46 N6 O5'
_chemical_formula_weight 786.91
_space_group_crystal_system orthorhombic
_space_group_IT_number 19
_space_group_name_Hall 'P 2ac 2ab'
_space_group_name_H-M_alt 'P 21 21 21'
_atom_sites_solution_hydrogens geom
_audit_creation_method SHELXL-2018/3
_audit_update_record
;
2023-11-14 deposited with the CCDC.	2024-01-03 downloaded from the CCDC.
;
_cell_angle_alpha 90
_cell_angle_beta 90
_cell_angle_gamma 90
_cell_formula_units_Z 4
_cell_length_a 16.082(4)
_cell_length_b 17.555(5)
_cell_length_c 17.564(5)
_cell_measurement_reflns_used 9837
_cell_measurement_temperature 100(2)
_cell_measurement_theta_max 26.504
_cell_measurement_theta_min 2.319
_cell_volume 4959(2)
_computing_cell_refinement 'APEX3 (Bruker Nano, 2019)'
_computing_data_collection 'APEX2 (Bruker AXS, 2006)'
_computing_data_reduction 'APEX3 (Bruker Nano, 2019)'
_computing_publication_material 'Yadokari-XG 2011 (Wakita Nemoto et al., 2011)'
_computing_structure_refinement 'SHELXL-2018/3 (Sheldrick, 2018)'
_computing_structure_solution 'SHELXS-2016/11 (Sheldrick, 2016)'
_diffrn_ambient_temperature 100(2)
_diffrn_measured_fraction_theta_full 0.998
_diffrn_measured_fraction_theta_max 0.998
_diffrn_measurement_device_type 'Bruker APEX-II CCD'
_diffrn_measurement_method '\f and \w scans'
_diffrn_radiation_monochromator graphite
_diffrn_radiation_source 'fine-focus sealed tube'
_diffrn_radiation_type MoK\a
_diffrn_radiation_wavelength 0.71073
_diffrn_reflns_av_R_equivalents 0.1421
_diffrn_reflns_av_unetI/netI 0.0681
_diffrn_reflns_Laue_measured_fraction_full 0.998
_diffrn_reflns_Laue_measured_fraction_max 0.998
_diffrn_reflns_limit_h_max 17
_diffrn_reflns_limit_h_min -17
_diffrn_reflns_limit_k_max 19
_diffrn_reflns_limit_k_min -19
_diffrn_reflns_limit_l_max 19
_diffrn_reflns_limit_l_min -19
_diffrn_reflns_number 92992
_diffrn_reflns_point_group_measured_fraction_full 0.999
_diffrn_reflns_point_group_measured_fraction_max 0.999
_diffrn_reflns_theta_full 23.255
_diffrn_reflns_theta_max 23.255
_diffrn_reflns_theta_min 1.640
_exptl_absorpt_coefficient_mu 0.069
_exptl_absorpt_correction_T_max 0.7454
_exptl_absorpt_correction_T_min 0.4248
_exptl_absorpt_correction_type multi-scan
_exptl_absorpt_process_details
;    
 SADABS-2016/2 - Bruker AXS area detector scaling and absorption correction 
;
_exptl_crystal_colour colourless
_exptl_crystal_density_diffrn 1.054
_exptl_crystal_description block
_exptl_crystal_F_000 1664
_exptl_crystal_size_max 0.820
_exptl_crystal_size_mid 0.270
_exptl_crystal_size_min 0.150
_refine_diff_density_max 0.859
_refine_diff_density_min -0.476
_refine_diff_density_rms 0.133
_refine_ls_abs_structure_details
;
 Flack x determined using 1719 quotients [(I+)-(I-)]/[(I+)+(I-)]
 (Parsons, Flack and Wagner, Acta Cryst. B69 (2013) 249-259).
;
_refine_ls_abs_structure_Flack 1.3(7)
_refine_ls_extinction_method none
_refine_ls_goodness_of_fit_ref 2.440
_refine_ls_hydrogen_treatment constr
_refine_ls_matrix_type full
_refine_ls_number_parameters 532
_refine_ls_number_reflns 7118
_refine_ls_number_restraints 0
_refine_ls_restrained_S_all 2.440
_refine_ls_R_factor_all 0.1963
_refine_ls_R_factor_gt 0.1644
_refine_ls_shift/su_max 0.000
_refine_ls_shift/su_mean 0.000
_refine_ls_structure_factor_coef Fsqd
_refine_ls_weighting_details 'w=1/[\s^2^(Fo^2^)+(0.1000P)^2^] where P=(Fo^2^+2Fc^2^)/3'
_refine_ls_weighting_scheme calc
_refine_ls_wR_factor_gt 0.3650
_refine_ls_wR_factor_ref 0.3766
_reflns_Friedel_coverage 0.795
_reflns_Friedel_fraction_full 1.000
_reflns_Friedel_fraction_max 1.000
_reflns_number_gt 5533
_reflns_number_total 7118
_reflns_threshold_expression 'I > 2\s(I)'
_cod_data_source_file d3cc06216c2.cif
_cod_data_source_block n588c
_cod_depositor_comments 'Adding full bibliography for 7132576--7132579.cif.'
_cod_database_code 7132577
_shelx_shelxl_version_number 2018/3
_shelx_space_group_comment
;
The symmetry employed for this shelxl refinement is uniquely defined
by the following loop, which should always be used as a source of
symmetry information in preference to the above space-group names.
They are only intended as comments.
;
_shelx_estimated_absorpt_t_min 0.945
_shelx_estimated_absorpt_t_max 0.990

loop_
_space_group_symop_operation_xyz
'x, y, z'
'-x+1/2, -y, z+1/2'
'x+1/2, -y+1/2, -z'
'-x, y+1/2, -z+1/2'

loop_
_atom_site_label
_atom_site_type_symbol
_atom_site_fract_x
_atom_site_fract_y
_atom_site_fract_z
_atom_site_U_iso_or_equiv
_atom_site_adp_type
_atom_site_occupancy
_atom_site_site_symmetry_order
_atom_site_calc_flag
_atom_site_refinement_flags_posn
_atom_site_refinement_flags_adp
_atom_site_refinement_flags_occupancy
_atom_site_disorder_assembly
_atom_site_disorder_group
N6 N 0.5587(6) 0.8965(6) 0.1958(6) 0.043(3) Uani 1 1 d . . . . .
O3 O 0.2182(5) 0.9454(6) 0.0522(5) 0.052(3) Uani 1 1 d . . . . .
C33 C 0.4025(7) 0.9040(7) 0.1562(6) 0.031(3) Uani 1 1 d . . . . .
H1 H 0.425146 0.858588 0.177102 0.037 Uiso 1 1 calc R U . . .
C43 C 0.0576(7) 0.7094(8) -0.0384(7) 0.043(3) Uani 1 1 d . . . . .
H20 H 0.025728 0.669815 -0.060839 0.051 Uiso 1 1 calc R U . . .
C28 C 0.5333(8) 0.9681(7) 0.1863(6) 0.035(3) Uani 1 1 d . . . . .
C44 C 0.0265(7) 0.7861(8) -0.0367(7) 0.042(3) Uani 1 1 d . . . . .
H21 H -0.026948 0.797137 -0.056942 0.051 Uiso 1 1 calc R U . . .
O2 O 0.7319(6) 0.7720(6) 0.1957(5) 0.062(3) Uani 1 1 d . . . . .
N8 N 0.1794(7) 0.7487(8) 0.0230(7) 0.053(3) Uani 1 1 d . . . . .
C1 C 0.1803(10) 0.4767(9) 0.0232(8) 0.062(4) Uani 1 1 d . . . . .
C29 C 0.6389(8) 0.8832(10) 0.2136(7) 0.056(4) Uani 1 1 d . . . . .
C30 C 0.5846(8) 1.0313(9) 0.1985(7) 0.048(4) Uani 1 1 d . . . . .
H2 H 0.563978 1.081843 0.194586 0.058 Uiso 1 1 calc R U . . .
N5 N 0.5974(6) 0.7500(7) 0.2228(6) 0.040(3) Uani 1 1 d . . . . .
C34 C 0.3235(7) 0.9040(7) 0.1213(7) 0.033(3) Uani 1 1 d . . . . .
C17 C 0.7693(10) 0.6341(12) 0.1648(9) 0.074(5) Uani 1 1 d . . . . .
C13 C 0.5938(11) 0.4830(8) 0.1412(8) 0.050(4) Uani 1 1 d . . . . .
C35 C 0.4065(6) 1.0363(7) 0.1308(7) 0.028(3) Uani 1 1 d . . . . .
H3 H 0.435020 1.083251 0.137278 0.034 Uiso 1 1 calc R U . . .
C18 C 0.6320(8) 0.6814(9) 0.2048(7) 0.046(4) Uani 1 1 d . . . . .
C2 C 0.1777(9) 0.6173(9) -0.0065(8) 0.058(4) Uani 1 1 d . . . . .
N7 N 0.2744(7) 0.8447(6) 0.1048(6) 0.048(3) Uani 1 1 d . . . . .
C45 C 0.1535(7) 0.8187(8) 0.0243(7) 0.037(3) Uani 1 1 d . . . . .
N2 N 0.5234(9) 0.5005(6) 0.1100(7) 0.057(3) Uani 1 1 d . . . . .
C36 C 0.4450(7) 0.9700(7) 0.1589(6) 0.033(3) Uani 1 1 d . . . . .
C3 C 0.3038(11) 0.5546(9) 0.0129(9) 0.065(4) Uani 1 1 d . . . . .
C46 C 0.1336(7) 0.6941(8) -0.0073(8) 0.046(4) Uani 1 1 d . . . . .
C14 C 0.6171(10) 0.4085(11) 0.1501(8) 0.067(5) Uani 1 1 d . . . . .
H4 H 0.669144 0.396467 0.172591 0.080 Uiso 1 1 calc R U . . .
O1 O 0.3233(7) 0.4337(6) 0.0551(6) 0.070(3) Uani 1 1 d . . . . .
C19 C 0.7151(9) 0.6880(9) 0.1872(7) 0.053(4) Uani 1 1 d . . . . .
C37 C 0.3301(12) 1.0381(9) 0.0943(8) 0.068(5) Uani 1 1 d . . . . .
C20 C 0.6444(13) 0.5510(11) 0.1653(7) 0.079(6) Uani 1 1 d . . . . .
C26 C 0.5903(9) 0.6099(8) 0.1932(7) 0.049(4) Uani 1 1 d . . . . .
H5 H 0.532808 0.602375 0.203048 0.059 Uiso 1 1 calc R U . . .
C27 C 0.6541(8) 0.8010(9) 0.2165(7) 0.045(4) Uani 1 1 d . . . . .
C47 C 0.0745(7) 0.8442(8) -0.0056(8) 0.047(4) Uani 1 1 d . . . . .
H22 H 0.056927 0.895805 -0.004132 0.056 Uiso 1 1 calc R U . . .
N1 N 0.3870(8) 0.5429(8) 0.0288(8) 0.068(4) Uani 1 1 d . . . . .
C4 C 0.2618(8) 0.6203(9) -0.0052(10) 0.065(5) Uani 1 1 d . . . . .
H23 H 0.290725 0.666143 -0.016441 0.078 Uiso 1 1 calc R U . . .
C5 C 0.2650(11) 0.4836(9) 0.0294(9) 0.068(5) Uani 1 1 d . . . . .
C38 C 0.2902(10) 0.9681(9) 0.0893(8) 0.058(4) Uani 1 1 d . . . . .
C31 C 0.6990(8) 0.9427(11) 0.2225(9) 0.069(5) Uani 1 1 d . . . . .
H6 H 0.756175 0.932665 0.231566 0.083 Uiso 1 1 calc R U . . .
C39 C 0.2856(12) 1.1127(8) 0.0592(8) 0.066(5) Uani 1 1 d . . . . .
C6 C 0.1385(8) 0.5496(9) 0.0083(7) 0.048(4) Uani 1 1 d . . . . .
H24 H 0.079446 0.549867 0.009125 0.058 Uiso 1 1 calc R U . . .
C21 C 0.7293(12) 0.5634(11) 0.1565(8) 0.066(4) Uani 1 1 d . . . . .
H7 H 0.762893 0.520765 0.143806 0.080 Uiso 1 1 calc R U . . .
C32 C 0.6673(9) 1.0165(9) 0.2168(8) 0.058(4) Uani 1 1 d . . . . .
H8 H 0.703557 1.058233 0.225784 0.070 Uiso 1 1 calc R U . . .
C40 C 0.3418(12) 1.1837(8) 0.0804(11) 0.084(6) Uani 1 1 d . . . . .
H25 H 0.397606 1.176568 0.059267 0.126 Uiso 1 1 calc R U . . .
H26 H 0.317077 1.230118 0.059222 0.126 Uiso 1 1 calc R U . . .
H27 H 0.345378 1.188310 0.135930 0.126 Uiso 1 1 calc R U . . .
C12 C 0.4689(10) 0.4455(9) 0.0872(9) 0.059(4) Uani 1 1 d . . . . .
C15 C 0.4851(12) 0.3659(8) 0.0972(9) 0.071(5) Uani 1 1 d . . . . .
H9 H 0.446807 0.326426 0.085489 0.085 Uiso 1 1 calc R U . . .
C48 C 0.2133(8) 0.8708(9) 0.0642(8) 0.048(4) Uani 1 1 d . . . . .
C7 C 0.1365(12) 0.4026(9) 0.0380(11) 0.085(6) Uani 1 1 d . . . . .
C22 C 0.8649(9) 0.6526(13) 0.1506(9) 0.082(6) Uani 1 1 d . . . . .
C23 C 0.9099(12) 0.5776(16) 0.1213(13) 0.149(11) Uani 1 1 d . . . . .
H10 H 0.888686 0.564238 0.070702 0.223 Uiso 1 1 calc R U . . .
H11 H 0.969966 0.586538 0.118307 0.223 Uiso 1 1 calc R U . . .
H12 H 0.898842 0.535675 0.156728 0.223 Uiso 1 1 calc R U . . .
C16 C 0.5673(10) 0.3537(8) 0.1274(8) 0.053(4) Uani 1 1 d . . . . .
H13 H 0.586694 0.302715 0.131154 0.063 Uiso 1 1 calc R U . . .
C8 C 0.1573(12) 0.3641(10) 0.1153(12) 0.092(6) Uani 1 1 d . . . . .
H34 H 0.217707 0.363260 0.122533 0.139 Uiso 1 1 calc R U . . .
H35 H 0.131308 0.392835 0.156731 0.139 Uiso 1 1 calc R U . . .
H36 H 0.135982 0.311759 0.115298 0.139 Uiso 1 1 calc R U . . .
C41 C 0.2904(8) 1.1076(11) -0.0277(9) 0.076(5) Uani 1 1 d . . . . .
H28 H 0.348388 1.099930 -0.043136 0.114 Uiso 1 1 calc R U . . .
H29 H 0.256661 1.064662 -0.045380 0.114 Uiso 1 1 calc R U . . .
H30 H 0.269412 1.154946 -0.050114 0.114 Uiso 1 1 calc R U . . .
C24 C 0.8688(10) 0.7067(16) 0.0869(12) 0.139(10) Uani 1 1 d . . . . .
H14 H 0.839620 0.685358 0.042849 0.209 Uiso 1 1 calc R U . . .
H15 H 0.842309 0.754729 0.101910 0.209 Uiso 1 1 calc R U . . .
H16 H 0.927031 0.716235 0.073562 0.209 Uiso 1 1 calc R U . . .
C25 C 0.9013(11) 0.6656(14) 0.2243(12) 0.113(8) Uani 1 1 d . . . . .
H17 H 0.890568 0.621518 0.257120 0.169 Uiso 1 1 calc R U . . .
H18 H 0.961421 0.672735 0.218750 0.169 Uiso 1 1 calc R U . . .
H19 H 0.876700 0.711229 0.247097 0.169 Uiso 1 1 calc R U . . .
C11 C 0.3894(13) 0.4744(9) 0.0544(9) 0.071(5) Uani 1 1 d . . . . .
C9 C 0.0450(11) 0.4032(11) 0.0282(14) 0.115(9) Uani 1 1 d . . . . .
H37 H 0.022731 0.352371 0.039180 0.173 Uiso 1 1 calc R U . . .
H38 H 0.020333 0.440267 0.063240 0.173 Uiso 1 1 calc R U . . .
H39 H 0.031359 0.417245 -0.024341 0.173 Uiso 1 1 calc R U . . .
C10 C 0.1681(19) 0.3411(11) -0.0243(12) 0.143(11) Uani 1 1 d . . . . .
H40 H 0.228811 0.336851 -0.021882 0.214 Uiso 1 1 calc R U . . .
H41 H 0.143090 0.291338 -0.013414 0.214 Uiso 1 1 calc R U . . .
H42 H 0.151526 0.357764 -0.075334 0.214 Uiso 1 1 calc R U . . .
C42 C 0.2077(11) 1.1236(11) 0.0892(15) 0.112(8) Uani 1 1 d . . . . .
H31 H 0.211379 1.126032 0.144788 0.168 Uiso 1 1 calc R U . . .
H32 H 0.184382 1.171311 0.069671 0.168 Uiso 1 1 calc R U . . .
H33 H 0.171631 1.081028 0.074404 0.168 Uiso 1 1 calc R U . . .
O4 O 0.4289(9) 0.7119(6) 0.2739(7) 0.095(4) Uani 1 1 d . . . . .
O5 O 0.3309(14) 0.6918(8) 0.1512(10) 0.158(7) Uani 1 1 d . . . . .

loop_
_atom_site_aniso_label
_atom_site_aniso_U_11
_atom_site_aniso_U_22
_atom_site_aniso_U_33
_atom_site_aniso_U_23
_atom_site_aniso_U_13
_atom_site_aniso_U_12
N6 0.035(6) 0.051(8) 0.044(7) 0.002(6) -0.004(5) 0.009(6)
O3 0.043(6) 0.066(7) 0.048(6) 0.000(5) -0.015(5) -0.007(5)
C33 0.041(7) 0.022(7) 0.029(7) -0.003(5) 0.000(6) 0.013(6)
C43 0.023(6) 0.060(10) 0.045(8) -0.003(7) -0.004(6) -0.009(7)
C28 0.048(8) 0.031(8) 0.025(7) -0.017(6) 0.013(6) -0.014(7)
C44 0.028(7) 0.058(9) 0.041(8) 0.008(7) -0.009(6) -0.008(7)
O2 0.051(6) 0.091(8) 0.044(6) 0.008(6) -0.016(5) 0.018(6)
N8 0.038(6) 0.060(8) 0.062(8) -0.005(7) -0.003(6) 0.001(7)
C1 0.070(11) 0.066(11) 0.049(9) -0.007(8) -0.002(8) 0.003(9)
C29 0.044(8) 0.090(13) 0.033(8) -0.023(8) -0.002(6) -0.001(9)
C30 0.039(8) 0.081(11) 0.025(7) -0.012(7) 0.007(6) -0.005(8)
N5 0.031(6) 0.052(7) 0.037(6) 0.007(5) 0.000(5) 0.010(6)
C34 0.033(7) 0.037(8) 0.031(7) 0.009(6) 0.001(6) -0.008(7)
C17 0.047(9) 0.119(16) 0.055(10) 0.000(10) -0.009(8) 0.020(12)
C13 0.076(11) 0.034(10) 0.038(9) -0.004(7) -0.001(8) 0.002(9)
C35 0.012(5) 0.034(7) 0.039(7) 0.000(6) -0.005(5) -0.001(6)
C18 0.045(8) 0.065(11) 0.027(8) 0.007(7) -0.004(6) 0.010(8)
C2 0.062(10) 0.069(11) 0.042(9) -0.007(8) 0.004(7) 0.014(9)
N7 0.047(7) 0.054(8) 0.042(7) -0.002(6) 0.010(6) 0.001(7)
C45 0.027(7) 0.045(9) 0.040(8) 0.004(7) 0.000(6) -0.009(7)
N2 0.080(10) 0.036(7) 0.054(8) 0.015(6) -0.002(7) -0.004(7)
C36 0.036(7) 0.042(8) 0.020(6) -0.004(6) 0.001(5) 0.001(7)
C3 0.086(12) 0.043(10) 0.065(11) 0.004(8) 0.015(9) -0.022(10)
C46 0.026(7) 0.064(10) 0.049(9) -0.010(8) 0.001(6) -0.007(7)
C14 0.060(10) 0.088(14) 0.053(10) -0.017(10) 0.007(8) 0.002(11)
O1 0.084(8) 0.042(6) 0.084(8) 0.006(5) -0.027(7) 0.010(6)
C19 0.058(10) 0.074(11) 0.027(8) -0.004(7) -0.006(7) 0.035(9)
C37 0.114(14) 0.046(10) 0.045(9) -0.009(8) 0.042(10) 0.007(10)
C20 0.122(16) 0.101(15) 0.014(8) 0.016(8) 0.003(9) 0.070(14)
C26 0.049(8) 0.062(10) 0.036(8) 0.026(7) -0.015(7) -0.014(8)
C27 0.035(8) 0.062(11) 0.037(8) 0.006(7) -0.008(6) 0.016(8)
C47 0.033(7) 0.058(9) 0.050(9) 0.021(7) -0.001(6) -0.008(7)
N1 0.057(8) 0.056(9) 0.091(10) -0.005(8) 0.000(7) 0.009(7)
C4 0.025(7) 0.060(11) 0.110(14) -0.016(10) 0.030(8) -0.003(7)
C5 0.071(11) 0.058(11) 0.075(11) -0.013(9) -0.022(9) 0.017(10)
C38 0.067(10) 0.053(10) 0.052(9) 0.009(8) 0.005(8) 0.023(9)
C31 0.027(7) 0.110(15) 0.070(11) -0.014(10) -0.010(7) -0.018(9)
C39 0.128(15) 0.027(8) 0.043(9) 0.009(7) 0.009(9) 0.009(9)
C6 0.031(7) 0.074(11) 0.039(8) 0.011(8) -0.013(6) -0.003(8)
C21 0.074(12) 0.085(13) 0.040(9) -0.003(8) -0.002(8) -0.008(11)
C32 0.059(10) 0.063(11) 0.052(10) -0.008(8) -0.023(8) -0.024(9)
C40 0.119(15) 0.043(10) 0.089(13) -0.006(9) -0.052(11) 0.003(10)
C12 0.063(10) 0.055(10) 0.060(10) 0.006(8) 0.016(8) 0.014(9)
C15 0.111(14) 0.036(9) 0.065(11) 0.011(8) 0.013(10) 0.020(9)
C48 0.041(8) 0.052(10) 0.051(9) 0.027(7) 0.010(7) -0.003(8)
C7 0.110(14) 0.045(10) 0.100(14) 0.017(10) -0.050(12) -0.004(10)
C22 0.030(8) 0.168(19) 0.049(11) 0.008(11) -0.001(7) 0.010(10)
C23 0.078(13) 0.27(3) 0.098(16) -0.033(18) -0.004(12) 0.102(18)
C16 0.070(10) 0.032(8) 0.056(9) -0.005(7) 0.009(8) 0.018(8)
C8 0.090(13) 0.069(12) 0.118(17) -0.005(11) -0.033(12) -0.010(10)
C41 0.038(8) 0.127(15) 0.063(11) 0.008(10) -0.018(7) 0.012(9)
C24 0.046(10) 0.28(3) 0.096(16) 0.073(19) 0.050(10) 0.030(14)
C25 0.054(10) 0.17(2) 0.111(17) 0.010(15) -0.015(11) 0.050(13)
C11 0.118(16) 0.025(9) 0.069(11) -0.003(8) -0.037(11) -0.024(10)
C9 0.099(14) 0.079(13) 0.17(2) 0.040(14) -0.095(15) -0.039(12)
C10 0.26(3) 0.072(13) 0.094(15) -0.025(12) -0.084(19) 0.013(17)
C42 0.075(13) 0.077(13) 0.18(2) -0.016(14) 0.012(14) 0.030(11)
O4 0.132(10) 0.058(7) 0.097(9) 0.012(6) 0.041(8) 0.002(7)
O5 0.25(2) 0.079(10) 0.144(14) 0.011(9) -0.034(15) 0.037(12)

loop_
_atom_type_symbol
_atom_type_description
_atom_type_scat_dispersion_real
_atom_type_scat_dispersion_imag
_atom_type_scat_source
C C 0.0033 0.0016 'International Tables Vol C Tables 4.2.6.8 and 6.1.1.4'
H H 0.0000 0.0000 'International Tables Vol C Tables 4.2.6.8 and 6.1.1.4'
N N 0.0061 0.0033 'International Tables Vol C Tables 4.2.6.8 and 6.1.1.4'
O O 0.0106 0.0060 'International Tables Vol C Tables 4.2.6.8 and 6.1.1.4'

loop_
_geom_angle_atom_site_label_1
_geom_angle_atom_site_label_2
_geom_angle_atom_site_label_3
_geom_angle
_geom_angle_site_symmetry_1
_geom_angle_site_symmetry_3
_geom_angle_publ_flag
C28 N6 C29 119.1(12) . . ?
C48 O3 C38 104.9(11) . . ?
C36 C33 C34 118.1(11) . . ?
C46 C43 C44 119.2(12) . . ?
N6 C28 C30 123.2(12) . . ?
N6 C28 C36 110.7(10) . . ?
C30 C28 C36 126.1(12) . . ?
C47 C44 C43 120.1(11) . . ?
C27 O2 C19 102.8(11) . . ?
C45 N8 C46 121.0(12) . . ?
C5 C1 C6 113.0(14) . . ?
C5 C1 C7 121.8(15) . . ?
C6 C1 C7 124.9(14) . . ?
N6 C29 C31 123.1(15) . . ?
N6 C29 C27 109.8(12) . . ?
C31 C29 C27 127.0(13) . . ?
C32 C30 C28 116.8(14) . . ?
C27 N5 C18 107.8(11) . . ?
N7 C34 C38 108.7(11) . . ?
N7 C34 C33 128.7(12) . . ?
C38 C34 C33 122.1(12) . . ?
C19 C17 C21 110.8(15) . . ?
C19 C17 C22 121.8(18) . . ?
C21 C17 C22 127.3(17) . . ?
N2 C13 C14 120.9(14) . . ?
N2 C13 C20 113.8(13) . . ?
C14 C13 C20 125.3(16) . . ?
C37 C35 C36 124.8(12) . . ?
N5 C18 C19 112.0(13) . . ?
N5 C18 C26 127.8(12) . . ?
C19 C18 C26 119.6(14) . . ?
C4 C2 C6 119.4(14) . . ?
C4 C2 C46 115.5(14) . . ?
C6 C2 C46 123.7(13) . . ?
C48 N7 C34 106.9(11) . . ?
N8 C45 C47 124.7(12) . . ?
N8 C45 C48 112.3(11) . . ?
C47 C45 C48 123.0(13) . . ?
C13 N2 C12 121.3(12) . . ?
C33 C36 C35 118.5(10) . . ?
C33 C36 C28 118.2(11) . . ?
C35 C36 C28 123.2(11) . . ?
C4 C3 N1 130.4(14) . . ?
C4 C3 C5 124.5(15) . . ?
N1 C3 C5 104.6(14) . . ?
N8 C46 C43 121.2(13) . . ?
N8 C46 C2 112.3(11) . . ?
C43 C46 C2 126.5(13) . . ?
C16 C14 C13 119.9(15) . . ?
C11 O1 C5 102.1(12) . . ?
C17 C19 C18 129.5(17) . . ?
C17 C19 O2 127.0(15) . . ?
C18 C19 O2 103.5(11) . . ?
C35 C37 C38 114.8(14) . . ?
C35 C37 C39 126.0(14) . . ?
C38 C37 C39 119.2(16) . . ?
C21 C20 C26 121(2) . . ?
C21 C20 C13 128.6(15) . . ?
C26 C20 C13 109.9(16) . . ?
C18 C26 C20 113.3(14) . . ?
N5 C27 O2 113.8(12) . . ?
N5 C27 C29 124.9(11) . . ?
O2 C27 C29 119.9(13) . . ?
C44 C47 C45 113.8(12) . . ?
C11 N1 C3 103.9(14) . . ?
C2 C4 C3 117.5(15) . . ?
O1 C5 C1 130.9(16) . . ?
O1 C5 C3 109.2(14) . . ?
C1 C5 C3 119.7(15) . . ?
C34 C38 O3 106.5(12) . . ?
C34 C38 C37 121.4(15) . . ?
O3 C38 C37 132.0(14) . . ?
C32 C31 C29 115.0(13) . . ?
C42 C39 C41 116.0(17) . . ?
C42 C39 C40 108.8(15) . . ?
C41 C39 C40 104.6(13) . . ?
C42 C39 C37 111.7(14) . . ?
C41 C39 C37 108.1(12) . . ?
C40 C39 C37 107.1(13) . . ?
C2 C6 C1 125.4(13) . . ?
C20 C21 C17 125.2(18) . . ?
C30 C32 C31 122.6(13) . . ?
N2 C12 C15 122.4(15) . . ?
N2 C12 C11 115.1(13) . . ?
C15 C12 C11 122.4(16) . . ?
C12 C15 C16 111.0(16) . . ?
N7 C48 O3 113.0(13) . . ?
N7 C48 C45 121.8(13) . . ?
O3 C48 C45 124.3(12) . . ?
C9 C7 C1 116.0(14) . . ?
C9 C7 C8 108.6(17) . . ?
C1 C7 C8 115.4(13) . . ?
C9 C7 C10 103.7(17) . . ?
C1 C7 C10 108.3(17) . . ?
C8 C7 C10 103.5(14) . . ?
C25 C22 C24 124(2) . . ?
C25 C22 C23 103.7(15) . . ?
C24 C22 C23 105.7(16) . . ?
C25 C22 C17 106.6(14) . . ?
C24 C22 C17 107.0(13) . . ?
C23 C22 C17 108.8(17) . . ?
C14 C16 C15 124.2(15) . . ?
O1 C11 N1 120.1(16) . . ?
O1 C11 C12 121.1(14) . . ?
N1 C11 C12 118.7(15) . . ?

loop_
_geom_bond_atom_site_label_1
_geom_bond_atom_site_label_2
_geom_bond_distance
_geom_bond_site_symmetry_2
_geom_bond_publ_flag
N6 C28 1.333(15) . ?
N6 C29 1.346(16) . ?
O3 C48 1.328(16) . ?
O3 C38 1.387(18) . ?
C33 C36 1.347(16) . ?
C33 C34 1.411(16) . ?
C43 C46 1.364(17) . ?
C43 C44 1.436(17) . ?
C28 C30 1.399(17) . ?
C28 C36 1.500(17) . ?
C44 C47 1.390(17) . ?
O2 C27 1.398(15) . ?
O2 C19 1.507(18) . ?
N8 C45 1.297(16) . ?
N8 C46 1.321(16) . ?
C1 C5 1.37(2) . ?
C1 C6 1.47(2) . ?
C1 C7 1.50(2) . ?
C29 C31 1.43(2) . ?
C29 C27 1.47(2) . ?
C30 C32 1.393(19) . ?
N5 C27 1.283(16) . ?
N5 C18 1.362(17) . ?
C34 N7 1.339(15) . ?
C34 C38 1.366(17) . ?
C17 C19 1.34(2) . ?
C17 C21 1.40(2) . ?
C17 C22 1.59(2) . ?
C13 N2 1.294(18) . ?
C13 C14 1.37(2) . ?
C13 C20 1.50(3) . ?
C35 C37 1.39(2) . ?
C35 C36 1.407(16) . ?
C18 C19 1.377(19) . ?
C18 C26 1.438(19) . ?
C2 C4 1.354(19) . ?
C2 C6 1.37(2) . ?
C2 C46 1.52(2) . ?
N7 C48 1.297(16) . ?
C45 C47 1.445(17) . ?
C45 C48 1.502(19) . ?
N2 C12 1.364(19) . ?
C3 C4 1.37(2) . ?
C3 N1 1.38(2) . ?
C3 C5 1.43(2) . ?
C14 C16 1.31(2) . ?
O1 C11 1.281(18) . ?
O1 C5 1.361(17) . ?
C37 C38 1.39(2) . ?
C37 C39 1.62(2) . ?
C20 C21 1.39(2) . ?
C20 C26 1.44(2) . ?
N1 C11 1.285(18) . ?
C31 C32 1.40(2) . ?
C39 C42 1.37(2) . ?
C39 C41 1.53(2) . ?
C39 C40 1.58(2) . ?
C12 C15 1.433(19) . ?
C12 C11 1.49(2) . ?
C15 C16 1.44(2) . ?
C7 C9 1.48(2) . ?
C7 C8 1.55(2) . ?
C7 C10 1.62(3) . ?
C22 C25 1.44(2) . ?
C22 C24 1.47(3) . ?
C22 C23 1.59(3) . ?

loop_
_geom_torsion_atom_site_label_1
_geom_torsion_atom_site_label_2
_geom_torsion_atom_site_label_3
_geom_torsion_atom_site_label_4
_geom_torsion
_geom_torsion_site_symmetry_1
_geom_torsion_site_symmetry_2
_geom_torsion_site_symmetry_3
_geom_torsion_site_symmetry_4
_geom_torsion_publ_flag
C29 N6 C28 C30 -4.3(17) . . . . ?
C29 N6 C28 C36 174.0(10) . . . . ?
C46 C43 C44 C47 1.7(18) . . . . ?
C28 N6 C29 C31 -0.3(19) . . . . ?
C28 N6 C29 C27 -176.4(10) . . . . ?
N6 C28 C30 C32 4.2(17) . . . . ?
C36 C28 C30 C32 -173.8(11) . . . . ?
C36 C33 C34 N7 172.1(11) . . . . ?
C36 C33 C34 C38 1.4(17) . . . . ?
C27 N5 C18 C19 1.0(14) . . . . ?
C27 N5 C18 C26 -170.3(12) . . . . ?
C38 C34 N7 C48 0.0(14) . . . . ?
C33 C34 N7 C48 -171.7(12) . . . . ?
C46 N8 C45 C47 0(2) . . . . ?
C46 N8 C45 C48 177.5(11) . . . . ?
C14 C13 N2 C12 2(2) . . . . ?
C20 C13 N2 C12 -177.8(12) . . . . ?
C34 C33 C36 C35 3.5(16) . . . . ?
C34 C33 C36 C28 -171.9(10) . . . . ?
C37 C35 C36 C33 -5.6(18) . . . . ?
C37 C35 C36 C28 169.5(11) . . . . ?
N6 C28 C36 C33 7.1(14) . . . . ?
C30 C28 C36 C33 -174.7(11) . . . . ?
N6 C28 C36 C35 -168.0(10) . . . . ?
C30 C28 C36 C35 10.2(17) . . . . ?
C45 N8 C46 C43 0(2) . . . . ?
C45 N8 C46 C2 177.0(11) . . . . ?
C44 C43 C46 N8 -1.2(19) . . . . ?
C44 C43 C46 C2 -177.6(12) . . . . ?
C4 C2 C46 N8 -25.2(18) . . . . ?
C6 C2 C46 N8 141.1(14) . . . . ?
C4 C2 C46 C43 151.4(15) . . . . ?
C6 C2 C46 C43 -42(2) . . . . ?
N2 C13 C14 C16 -1(2) . . . . ?
C20 C13 C14 C16 179.4(14) . . . . ?
C21 C17 C19 C18 3(2) . . . . ?
C22 C17 C19 C18 -177.2(14) . . . . ?
C21 C17 C19 O2 -174.2(12) . . . . ?
C22 C17 C19 O2 6(2) . . . . ?
N5 C18 C19 C17 -177.9(13) . . . . ?
C26 C18 C19 C17 -6(2) . . . . ?
N5 C18 C19 O2 -0.2(14) . . . . ?
C26 C18 C19 O2 171.9(10) . . . . ?
C27 O2 C19 C17 177.2(13) . . . . ?
C27 O2 C19 C18 -0.5(12) . . . . ?
C36 C35 C37 C38 2.4(18) . . . . ?
C36 C35 C37 C39 -178.1(12) . . . . ?
N2 C13 C20 C21 -136.8(16) . . . . ?
C14 C13 C20 C21 43(2) . . . . ?
N2 C13 C20 C26 36.5(16) . . . . ?
C14 C13 C20 C26 -143.6(14) . . . . ?
N5 C18 C26 C20 172.4(11) . . . . ?
C19 C18 C26 C20 1.7(17) . . . . ?
C21 C20 C26 C18 4.2(18) . . . . ?
C13 C20 C26 C18 -169.7(11) . . . . ?
C18 N5 C27 O2 -1.3(14) . . . . ?
C18 N5 C27 C29 165.1(12) . . . . ?
C19 O2 C27 N5 1.1(13) . . . . ?
C19 O2 C27 C29 -166.1(11) . . . . ?
N6 C29 C27 N5 -18.0(18) . . . . ?
C31 C29 C27 N5 166.0(14) . . . . ?
N6 C29 C27 O2 147.7(11) . . . . ?
C31 C29 C27 O2 -28(2) . . . . ?
C43 C44 C47 C45 -1.2(17) . . . . ?
N8 C45 C47 C44 0.2(18) . . . . ?
C48 C45 C47 C44 -176.6(11) . . . . ?
C4 C3 N1 C11 169.2(17) . . . . ?
C5 C3 N1 C11 -2.9(17) . . . . ?
C6 C2 C4 C3 -1(2) . . . . ?
C46 C2 C4 C3 165.5(13) . . . . ?
N1 C3 C4 C2 -169.9(16) . . . . ?
C5 C3 C4 C2 1(2) . . . . ?
C11 O1 C5 C1 -173.8(18) . . . . ?
C11 O1 C5 C3 1.2(17) . . . . ?
C6 C1 C5 O1 167.4(15) . . . . ?
C7 C1 C5 O1 -7(3) . . . . ?
C6 C1 C5 C3 -7(2) . . . . ?
C7 C1 C5 C3 178.4(15) . . . . ?
C4 C3 C5 O1 -171.6(15) . . . . ?
N1 C3 C5 O1 1.1(17) . . . . ?
C4 C3 C5 C1 4(3) . . . . ?
N1 C3 C5 C1 176.8(14) . . . . ?
N7 C34 C38 O3 0.0(14) . . . . ?
C33 C34 C38 O3 172.3(10) . . . . ?
N7 C34 C38 C37 -177.0(12) . . . . ?
C33 C34 C38 C37 -5(2) . . . . ?
C48 O3 C38 C34 0.0(14) . . . . ?
C48 O3 C38 C37 176.6(15) . . . . ?
C35 C37 C38 C34 2.7(19) . . . . ?
C39 C37 C38 C34 -176.9(12) . . . . ?
C35 C37 C38 O3 -173.5(13) . . . . ?
C39 C37 C38 O3 7(2) . . . . ?
N6 C29 C31 C32 4(2) . . . . ?
C27 C29 C31 C32 179.9(13) . . . . ?
C35 C37 C39 C42 -123.7(18) . . . . ?
C38 C37 C39 C42 55.7(19) . . . . ?
C35 C37 C39 C41 107.5(15) . . . . ?
C38 C37 C39 C41 -73.0(17) . . . . ?
C35 C37 C39 C40 -4.7(19) . . . . ?
C38 C37 C39 C40 174.8(14) . . . . ?
C4 C2 C6 C1 -3(2) . . . . ?
C46 C2 C6 C1 -168.4(13) . . . . ?
C5 C1 C6 C2 7(2) . . . . ?
C7 C1 C6 C2 -178.9(15) . . . . ?
C26 C20 C21 C17 -8(2) . . . . ?
C13 C20 C21 C17 165.1(14) . . . . ?
C19 C17 C21 C20 4(2) . . . . ?
C22 C17 C21 C20 -176.1(14) . . . . ?
C28 C30 C32 C31 0(2) . . . . ?
C29 C31 C32 C30 -4(2) . . . . ?
C13 N2 C12 C15 1(2) . . . . ?
C13 N2 C12 C11 178.1(13) . . . . ?
N2 C12 C15 C16 -5(2) . . . . ?
C11 C12 C15 C16 178.0(14) . . . . ?
C34 N7 C48 O3 0.0(15) . . . . ?
C34 N7 C48 C45 169.6(11) . . . . ?
C38 O3 C48 N7 0.0(15) . . . . ?
C38 O3 C48 C45 -169.3(12) . . . . ?
N8 C45 C48 N7 -12.5(17) . . . . ?
C47 C45 C48 N7 164.6(12) . . . . ?
N8 C45 C48 O3 155.9(12) . . . . ?
C47 C45 C48 O3 -26.9(19) . . . . ?
C5 C1 C7 C9 -179.3(18) . . . . ?
C6 C1 C7 C9 7(3) . . . . ?
C5 C1 C7 C8 52(2) . . . . ?
C6 C1 C7 C8 -121.5(17) . . . . ?
C5 C1 C7 C10 -63(2) . . . . ?
C6 C1 C7 C10 123.1(16) . . . . ?
C19 C17 C22 C25 71(2) . . . . ?
C21 C17 C22 C25 -109(2) . . . . ?
C19 C17 C22 C24 -64(2) . . . . ?
C21 C17 C22 C24 116(2) . . . . ?
C19 C17 C22 C23 -177.5(15) . . . . ?
C21 C17 C22 C23 2(2) . . . . ?
C13 C14 C16 C15 -4(2) . . . . ?
C12 C15 C16 C14 7(2) . . . . ?
C5 O1 C11 N1 -4(2) . . . . ?
C5 O1 C11 C12 172.8(15) . . . . ?
C3 N1 C11 O1 4(2) . . . . ?
C3 N1 C11 C12 -172.1(14) . . . . ?
N2 C12 C11 O1 -155.7(14) . . . . ?
C15 C12 C11 O1 22(2) . . . . ?
N2 C12 C11 N1 21(2) . . . . ?
C15 C12 C11 N1 -162.0(15) . . . . ?
